data_4345040
loop_
_publ_author_name
'Brown, Andrew'
'Saber, Mohamed'
'Van den Heuvel, Willem'
'Schulte, Kelsey'
'Soncini, Alessandro'
'Dunbar, Kim R.'

_publ_section_title
;
 Titanium(III) Member of the Family of Trigonal Building Blocks with
 Scorpionate and Cyanide Ligands.
;
_journal_issue 3
_journal_name_full 'Inorganic chemistry'
_journal_page_first 1031
_journal_page_last 1035
_journal_paper_doi 10.1021/acs.inorgchem.6b02643
_journal_volume 56
_journal_year 2017
_chemical_formula_sum 'C26 H42 B N10 Ti'
_chemical_formula_weight 553.40
_chemical_name_common 'Tetraethylammonium Tricyano[tris(3,5-dimethylpyrazol-1-yl)hydroborate]Titanium(III)'
_space_group_crystal_system orthorhombic
_space_group_IT_number 31
_space_group_name_Hall 'P 2ac -2'
_space_group_name_H-M_alt 'P m n 21'
_symmetry_space_group_name_Hall 'P 2ac -2'
_symmetry_space_group_name_H-M 'P m n 21'
_atom_sites_solution_hydrogens mixed
_cell_angle_alpha 90
_cell_angle_beta 90
_cell_angle_gamma 90
_cell_formula_units_Z 2
_cell_length_a 11.634(2)
_cell_length_b 8.1814(16)
_cell_length_c 15.620(3)
_cell_measurement_reflns_used 3736
_cell_measurement_temperature 110(2)
_cell_measurement_theta_max 28.604
_cell_measurement_theta_min 1.304
_cell_volume 1486.7(5)
_computing_cell_refinement 'SMART V5.625 (Bruker, 2000)'
_computing_data_collection 'SMART V5.625 (Bruker, 2000)'
_computing_data_reduction 'SAINT V6.32 (Bruker, 2001)'
_computing_publication_material 'SHELXL-97 (Sheldrick, 1997)'
_computing_structure_refinement 'SHELXL-2013 (Sheldrick, 2013)'
_computing_structure_solution 'SHELXS-97 (Sheldrick, 1997)'
_diffrn_ambient_temperature 110(2)
_diffrn_measured_fraction_theta_full 0.999
_diffrn_measured_fraction_theta_max 0.965
_diffrn_measurement_device_type 'Bruker APEX CCD area-detector'
_diffrn_measurement_method 'profile data from \w scans'
_diffrn_radiation_type MoK\a
_diffrn_radiation_wavelength 0.71073
_diffrn_reflns_av_R_equivalents 0.0209
_diffrn_reflns_av_unetI/netI 0.0206
_diffrn_reflns_Laue_measured_fraction_full 0.999
_diffrn_reflns_Laue_measured_fraction_max 0.965
_diffrn_reflns_limit_h_max 15
_diffrn_reflns_limit_h_min -15
_diffrn_reflns_limit_k_max 10
_diffrn_reflns_limit_k_min -10
_diffrn_reflns_limit_l_max 21
_diffrn_reflns_limit_l_min -20
_diffrn_reflns_number 17184
_diffrn_reflns_point_group_measured_fraction_full 1.000
_diffrn_reflns_point_group_measured_fraction_max 0.965
_diffrn_reflns_theta_full 25.242
_diffrn_reflns_theta_max 28.604
_diffrn_reflns_theta_min 1.304
_diffrn_source 'fine-focus sealed tube'
_exptl_absorpt_coefficient_mu 0.321
_exptl_crystal_colour Orange
_exptl_crystal_density_diffrn 1.236
_exptl_crystal_description Block
_exptl_crystal_F_000 590
_exptl_crystal_size_max 0.21
_exptl_crystal_size_mid 0.16
_exptl_crystal_size_min 0.11
_refine_diff_density_max 0.291
_refine_diff_density_min -0.169
_refine_diff_density_rms 0.044
_refine_ls_abs_structure_details
;
 Flack x determined using 1645 quotients [(I+)-(I-)]/[(I+)+(I-)]
 (Parsons and Flack (2004), Acta Cryst. A60, s61).
;
_refine_ls_abs_structure_Flack 0.013(5)
_refine_ls_extinction_method none
_refine_ls_goodness_of_fit_ref 1.052
_refine_ls_hydrogen_treatment mixed
_refine_ls_matrix_type full
_refine_ls_number_parameters 249
_refine_ls_number_reflns 3736
_refine_ls_number_restraints 1
_refine_ls_restrained_S_all 1.052
_refine_ls_R_factor_all 0.0268
_refine_ls_R_factor_gt 0.0257
_refine_ls_shift/su_max 0.000
_refine_ls_shift/su_mean 0.000
_refine_ls_structure_factor_coef Fsqd
_refine_ls_weighting_details 'w=1/[\s^2^(Fo^2^)+(0.0551P)^2^] where P=(Fo^2^+2Fc^2^)/3'
_refine_ls_weighting_scheme calc
_refine_ls_wR_factor_gt 0.0714
_refine_ls_wR_factor_ref 0.0722
_reflns_Friedel_coverage 0.932
_reflns_Friedel_fraction_full 1.000
_reflns_Friedel_fraction_max 0.965
_reflns_number_gt 3595
_reflns_number_total 3736
_reflns_threshold_expression 'I > 2\s(I)'
_cod_data_source_file ic6b02643_si_004.cif
_cod_data_source_block AJ009A
_cod_depositor_comments 'Adding full bibliography for 4345040.cif.'
_cod_original_cell_volume 1486.8(5)
_cod_database_code 4345040
_shelx_space_group_comment
;
The symmetry employed for this shelxl refinement is uniquely defined
by the following loop, which should always be used as a source of
symmetry information in preference to the above space-group names.
They are only intended as comments.
;
_shelxl_version_number 2013-3

loop_
_space_group_symop_operation_xyz
'x, y, z'
'-x+1/2, -y, z+1/2'
'-x, y, z'
'x+1/2, -y, z+1/2'

loop_
_atom_site_label
_atom_site_type_symbol
_atom_site_fract_x
_atom_site_fract_y
_atom_site_fract_z
_atom_site_U_iso_or_equiv
_atom_site_adp_type
_atom_site_occupancy
_atom_site_site_symmetry_order
_atom_site_calc_flag
_atom_site_refinement_flags_posn
_atom_site_refinement_flags_adp
_atom_site_refinement_flags_occupancy
Ti1 Ti 0.0000 0.86120(5) 0.80185(2) 0.01468(11) Uani 1 2 d S T P
N1 N 0.0000 0.5961(3) 0.96449(17) 0.0329(6) Uani 1 2 d S T P
C1 C 0.0000 0.6814(3) 0.90450(16) 0.0210(5) Uani 1 2 d S T P
B1 B 0.0000 0.7980(3) 0.59843(17) 0.0163(5) Uani 1 2 d S T P
N2 N 0.22363(17) 1.0490(3) 0.89135(14) 0.0397(5) Uani 1 1 d . . .
C2 C 0.14141(16) 0.9882(2) 0.86387(11) 0.0216(4) Uani 1 1 d . . .
N3 N 0.0000 1.0379(2) 0.70116(13) 0.0168(4) Uani 1 2 d S T P
C3 C 0.0000 1.3083(3) 0.7747(2) 0.0288(6) Uani 1 2 d S T P
H3A H 0.0273 1.4178 0.7595 0.029(13) Uiso 0.5 1 calc R . P
H3B H 0.0509 1.2611 0.8181 0.040(15) Uiso 0.5 1 calc R . P
H3C H -0.0782 1.3157 0.7977 0.032(12) Uiso 0.5 1 calc R . P
N4 N 0.0000 0.9829(2) 0.61758(13) 0.0156(4) Uani 1 2 d S T P
C4 C 0.0000 1.2025(3) 0.69716(18) 0.0200(5) Uani 1 2 d S T P
H10 H 0.335(2) 0.522(3) 0.6598(16) 0.034(6) Uiso 1 1 d . . .
N5 N 0.12472(12) 0.72825(18) 0.72647(9) 0.0162(3) Uani 1 1 d . . .
C5 C 0.0000 1.2517(3) 0.61222(18) 0.0214(5) Uani 1 2 d S T P
N6 N 0.10719(12) 0.71831(17) 0.63967(9) 0.0154(3) Uani 1 1 d . . .
C6 C 0.0000 1.1117(3) 0.56381(18) 0.0193(5) Uani 1 2 d S T P
N7 N 0.0000 -0.0499(3) 0.15592(13) 0.0171(4) Uani 1 2 d S T P
C7 C 0.0000 1.0919(4) 0.46851(19) 0.0262(6) Uani 1 2 d S T P
H7A H 0.0000 1.191(5) 0.440(2) 0.032(9) Uiso 1 2 d S . P
H7B H 0.065(2) 1.032(3) 0.4489(16) 0.032(6) Uiso 1 1 d . . .
C8 C 0.2703(2) 0.6283(3) 0.83018(14) 0.0304(5) Uani 1 1 d . . .
H8A H 0.3188 0.7228 0.8436 0.098(15) Uiso 1 1 calc R . .
H8B H 0.3163 0.5282 0.8334 0.15(2) Uiso 1 1 calc R . .
H8C H 0.2070 0.6220 0.8715 0.067(12) Uiso 1 1 calc R . .
C9 C 0.22274(16) 0.6463(2) 0.74245(13) 0.0192(4) Uani 1 1 d . . .
C10 C 0.26718(16) 0.5849(2) 0.66646(12) 0.0205(4) Uani 1 1 d . . .
H5 H 0.0000 1.355(4) 0.590(2) 0.025(9) Uiso 1 2 d S . P
C11 C 0.19198(16) 0.6321(2) 0.60255(12) 0.0184(4) Uani 1 1 d . . .
C12 C 0.19913(17) 0.5991(2) 0.50880(12) 0.0251(4) Uani 1 1 d . . .
H12A H 0.1319 0.5358 0.4908 0.039(7) Uiso 1 1 calc R . .
H12B H 0.2692 0.5369 0.4965 0.065(10) Uiso 1 1 calc R . .
H12C H 0.2011 0.7030 0.4776 0.027(6) Uiso 1 1 calc R . .
C13 C 0.0000 -0.0761(3) 0.25244(17) 0.0267(6) Uani 1 2 d S T P
H13A H 0.0686 -0.0218 0.2768 0.032 Uiso 0.5 1 calc R U P
H13B H -0.0686 -0.0218 0.2768 0.032 Uiso 0.5 1 calc R U P
C14 C 0.0000 -0.2530(4) 0.2806(2) 0.0425(8) Uani 1 2 d S T P
H14A H -0.0273 -0.2603 0.3398 0.036(14) Uiso 0.5 1 calc R . P
H14B H 0.0782 -0.2968 0.2770 0.017(10) Uiso 0.5 1 calc R . P
H14C H -0.0509 -0.3164 0.2432 0.09(3) Uiso 0.5 1 calc R . P
C15 C 0.0000 0.1341(3) 0.14335(19) 0.0205(6) Uani 1 2 d S T P
H15A H -0.0686 0.1798 0.1722 0.025 Uiso 0.5 1 calc R U P
H15B H 0.0686 0.1798 0.1722 0.025 Uiso 0.5 1 calc R U P
H18A H 0.274(3) -0.136(3) 0.113(2) 0.047(9) Uiso 1 1 d . . .
C16 C 0.0000 0.1910(4) 0.0518(2) 0.0291(6) Uani 1 2 d S T P
H18B H 0.228(3) -0.087(4) 0.201(3) 0.053(9) Uiso 1 1 d . . .
C17 C 0.10378(15) -0.1278(2) 0.11373(14) 0.0224(4) Uani 1 1 d . . .
H17A H 0.0990 -0.2477 0.1215 0.027 Uiso 1 1 calc R U .
H17B H 0.1004 -0.1055 0.0515 0.027 Uiso 1 1 calc R U .
H18C H 0.219(3) 0.048(5) 0.131(3) 0.073(10) Uiso 1 1 d . . .
C18 C 0.21807(18) -0.0700(3) 0.1472(2) 0.0391(6) Uani 1 1 d . . .
H16A H 0.060(2) 0.159(3) 0.0245(18) 0.032(7) Uiso 1 1 d . . .
H16B H 0.0000 0.306(6) 0.047(3) 0.040(10) Uiso 1 2 d S . P
H1 H 0.0000 0.774(3) 0.5268(18) 0.012(7) Uiso 1 2 d S . P

loop_
_atom_site_aniso_label
_atom_site_aniso_U_11
_atom_site_aniso_U_22
_atom_site_aniso_U_33
_atom_site_aniso_U_23
_atom_site_aniso_U_13
_atom_site_aniso_U_12
Ti1 0.01500(19) 0.01550(19) 0.01354(18) -0.00042(15) 0.000 0.000
N1 0.0424(14) 0.0286(12) 0.0277(13) -0.0005(10) 0.000 0.000
C1 0.0235(12) 0.0214(12) 0.0181(12) -0.0038(10) 0.000 0.000
B1 0.0147(11) 0.0179(12) 0.0164(11) -0.0001(10) 0.000 0.000
N2 0.0315(9) 0.0420(12) 0.0455(11) -0.0104(9) -0.0080(9) -0.0008(8)
C2 0.0249(9) 0.0225(9) 0.0175(7) -0.0031(7) -0.0011(7) 0.0021(7)
N3 0.0149(9) 0.0168(10) 0.0187(10) -0.0011(8) 0.000 0.000
C3 0.0348(15) 0.0167(11) 0.0347(14) -0.0033(11) 0.000 0.000
N4 0.0135(9) 0.0178(10) 0.0154(9) 0.0008(8) 0.000 0.000
C4 0.0130(10) 0.0171(12) 0.0299(13) 0.0024(10) 0.000 0.000
N5 0.0185(6) 0.0183(7) 0.0120(6) -0.0003(5) -0.0011(5) 0.0016(5)
C5 0.0140(11) 0.0184(11) 0.0317(14) 0.0075(10) 0.000 0.000
N6 0.0179(7) 0.0164(6) 0.0118(6) -0.0015(5) 0.0003(5) 0.0002(5)
C6 0.0117(11) 0.0234(12) 0.0226(12) 0.0083(10) 0.000 0.000
N7 0.0130(9) 0.0181(10) 0.0202(10) -0.0016(8) 0.000 0.000
C7 0.0228(13) 0.0351(16) 0.0206(13) 0.0117(12) 0.000 0.000
C8 0.0291(11) 0.0408(11) 0.0212(9) 0.0031(8) -0.0043(8) 0.0147(9)
C9 0.0178(8) 0.0192(8) 0.0206(8) 0.0008(6) -0.0013(7) 0.0032(6)
C10 0.0210(8) 0.0178(8) 0.0227(9) 0.0005(7) 0.0022(7) 0.0050(7)
C11 0.0185(8) 0.0172(8) 0.0196(8) -0.0012(6) 0.0033(7) -0.0003(6)
C12 0.0259(9) 0.0308(10) 0.0187(8) -0.0057(7) 0.0044(7) 0.0020(7)
C13 0.0333(14) 0.0257(14) 0.0211(13) 0.0017(11) 0.000 0.000
C14 0.071(2) 0.0284(15) 0.0279(16) 0.0073(12) 0.000 0.000
C15 0.0203(13) 0.0170(13) 0.0242(14) 0.0004(9) 0.000 0.000
C16 0.0336(16) 0.0268(15) 0.0270(14) 0.0044(12) 0.000 0.000
C17 0.0139(9) 0.0236(9) 0.0296(10) -0.0040(7) 0.0025(7) 0.0027(6)
C18 0.0149(9) 0.0420(13) 0.0604(17) -0.0114(12) -0.0033(10) 0.0012(9)

loop_
_atom_type_symbol
_atom_type_description
_atom_type_scat_dispersion_real
_atom_type_scat_dispersion_imag
_atom_type_scat_source
C C 0.0033 0.0016 'International Tables Vol C Tables 4.2.6.8 and 6.1.1.4'
H H 0.0000 0.0000 'International Tables Vol C Tables 4.2.6.8 and 6.1.1.4'
B B 0.0013 0.0007 'International Tables Vol C Tables 4.2.6.8 and 6.1.1.4'
N N 0.0061 0.0033 'International Tables Vol C Tables 4.2.6.8 and 6.1.1.4'
Ti Ti 0.2776 0.4457 'International Tables Vol C Tables 4.2.6.8 and 6.1.1.4'

loop_
_geom_angle_atom_site_label_1
_geom_angle_atom_site_label_2
_geom_angle_atom_site_label_3
_geom_angle
_geom_angle_site_symmetry_1
_geom_angle_site_symmetry_3
N3 Ti1 N5 86.53(6) . .
N3 Ti1 N5 86.53(6) . 3
N5 Ti1 N5 84.30(8) . 3
N3 Ti1 C2 90.27(6) . .
N5 Ti1 C2 88.58(6) . .
N5 Ti1 C2 172.36(6) 3 .
N3 Ti1 C2 90.27(6) . 3
N5 Ti1 C2 172.36(6) . 3
N5 Ti1 C2 88.58(6) 3 3
C2 Ti1 C2 98.38(10) . 3
N3 Ti1 C1 179.94(9) . .
N5 Ti1 C1 93.51(6) . .
N5 Ti1 C1 93.51(6) 3 .
C2 Ti1 C1 89.70(7) . .
C2 Ti1 C1 89.70(7) 3 .
N1 C1 Ti1 174.2(2) . .
N4 B1 N6 109.43(13) . .
N4 B1 N6 109.43(13) . 3
N6 B1 N6 107.37(19) . 3
N4 B1 H1 111.0(15) . .
N6 B1 H1 109.8(8) . .
N6 B1 H1 109.8(8) 3 .
N2 C2 Ti1 173.53(17) . .
C4 N3 N4 106.3(2) . .
C4 N3 Ti1 135.24(17) . .
N4 N3 Ti1 118.41(14) . .
C4 C3 H3A 109.5 . .
C4 C3 H3B 109.5 . .
H3A C3 H3B 109.5 . .
C4 C3 H3C 109.5 . .
H3A C3 H3C 109.5 . .
H3B C3 H3C 109.5 . .
C6 N4 N3 109.6(2) . .
C6 N4 B1 130.3(2) . .
N3 N4 B1 120.18(18) . .
N3 C4 C5 109.5(2) . .
N3 C4 C3 122.9(2) . .
C5 C4 C3 127.6(2) . .
C9 N5 N6 106.22(14) . .
C9 N5 Ti1 135.89(13) . .
N6 N5 Ti1 117.89(10) . .
C6 C5 C4 106.5(2) . .
C6 C5 H5 124(2) . .
C4 C5 H5 129(2) . .
C11 N6 N5 110.36(14) . .
C11 N6 B1 129.27(16) . .
N5 N6 B1 120.36(15) . .
N4 C6 C5 108.0(2) . .
N4 C6 C7 122.4(3) . .
C5 C6 C7 129.6(3) . .
C17 N7 C17 105.59(18) 3 .
C17 N7 C15 111.14(13) 3 .
C17 N7 C15 111.13(13) . .
C17 N7 C13 111.79(14) 3 .
C17 N7 C13 111.79(13) . .
C15 N7 C13 105.5(2) . .
C6 C7 H7A 113(2) . .
C6 C7 H7B 112.0(16) . .
H7A C7 H7B 107(2) . .
C9 C8 H8A 109.5 . .
C9 C8 H8B 109.5 . .
H8A C8 H8B 109.5 . .
C9 C8 H8C 109.5 . .
H8A C8 H8C 109.5 . .
H8B C8 H8C 109.5 . .
N5 C9 C10 109.70(17) . .
N5 C9 C8 122.41(17) . .
C10 C9 C8 127.88(16) . .
C11 C10 C9 106.29(16) . .
C11 C10 H10 126.8(15) . .
C9 C10 H10 126.9(15) . .
N6 C11 C10 107.43(16) . .
N6 C11 C12 124.01(17) . .
C10 C11 C12 128.56(17) . .
C11 C12 H12A 109.5 . .
C11 C12 H12B 109.5 . .
H12A C12 H12B 109.5 . .
C11 C12 H12C 109.5 . .
H12A C12 H12C 109.5 . .
H12B C12 H12C 109.5 . .
C14 C13 N7 115.0(2) . .
C14 C13 H13A 108.5 . .
N7 C13 H13A 108.5 . .
C14 C13 H13B 108.5 . .
N7 C13 H13B 108.5 . .
H13A C13 H13B 107.5 . .
C13 C14 H14A 109.5 . .
C13 C14 H14B 109.5 . .
H14A C14 H14B 109.5 . .
C13 C14 H14C 109.5 . .
H14A C14 H14C 109.5 . .
H14B C14 H14C 109.5 . .
C16 C15 N7 115.5(2) . .
C16 C15 H15A 108.4 . .
N7 C15 H15A 108.4 . .
C16 C15 H15B 108.4 . .
N7 C15 H15B 108.4 . .
H15A C15 H15B 107.5 . .
C15 C16 H16A 112.1(18) . .
C15 C16 H16B 113(2) . .
H16A C16 H16B 105(2) . .
C18 C17 N7 114.85(17) . .
C18 C17 H17A 108.6 . .
N7 C17 H17A 108.6 . .
C18 C17 H17B 108.6 . .
N7 C17 H17B 108.6 . .
H17A C17 H17B 107.5 . .
C17 C18 H18A 102.8(18) . .
C17 C18 H18B 114(2) . .
H18A C18 H18B 111(3) . .
C17 C18 H18C 103(2) . .
H18A C18 H18C 112(3) . .
H18B C18 H18C 114(3) . .

loop_
_geom_bond_atom_site_label_1
_geom_bond_atom_site_label_2
_geom_bond_distance
_geom_bond_site_symmetry_2
Ti1 N3 2.136(2) .
Ti1 N5 2.1621(14) .
Ti1 N5 2.1621(14) 3
Ti1 C2 2.1737(19) .
Ti1 C2 2.1737(19) 3
Ti1 C1 2.176(3) .
N1 C1 1.168(4) .
B1 N4 1.542(3) .
B1 N6 1.548(2) .
B1 N6 1.548(2) 3
B1 H1 1.14(3) .
N2 C2 1.161(3) .
N3 C4 1.348(3) .
N3 N4 1.381(3) .
C3 C4 1.490(4) .
C3 H3A 0.9800 .
C3 H3B 0.9800 .
C3 H3C 0.9800 .
N4 C6 1.347(3) .
C4 C5 1.386(4) .
N5 C9 1.346(2) .
N5 N6 1.3735(19) .
C5 C6 1.372(4) .
C5 H5 0.92(4) .
N6 C11 1.344(2) .
C6 C7 1.497(4) .
N7 C17 1.516(2) 3
N7 C17 1.516(2) .
N7 C15 1.518(3) .
N7 C13 1.523(3) .
C7 H7A 0.93(4) .
C7 H7B 0.95(3) .
C8 C9 1.485(3) .
C8 H8A 0.9800 .
C8 H8B 0.9800 .
C8 H8C 0.9800 .
C9 C10 1.389(3) .
C10 C11 1.382(3) .
C10 H10 0.95(3) .
C11 C12 1.491(2) .
C12 H12A 0.9800 .
C12 H12B 0.9800 .
C12 H12C 0.9800 .
C13 C14 1.512(4) .
C13 H13A 0.9900 .
C13 H13B 0.9900 .
C14 H14A 0.9800 .
C14 H14B 0.9800 .
C14 H14C 0.9800 .
C15 C16 1.504(4) .
C15 H15A 0.9900 .
C15 H15B 0.9900 .
C16 H16A 0.86(3) .
C16 H16B 0.94(5) .
C17 C18 1.505(3) .
C17 H17A 0.9900 .
C17 H17B 0.9900 .
C18 H18A 1.00(3) .
C18 H18B 0.86(4) .
C18 H18C 1.00(4) .

loop_
_geom_torsion_atom_site_label_1
_geom_torsion_atom_site_label_2
_geom_torsion_atom_site_label_3
_geom_torsion_atom_site_label_4
_geom_torsion
_geom_torsion_site_symmetry_1
C4 N3 N4 C6 0.000(1) .
Ti1 N3 N4 C6 180.000(1) .
C4 N3 N4 B1 180.000(1) .
Ti1 N3 N4 B1 0.000(1) .
N6 B1 N4 C6 121.30(13) .
N6 B1 N4 C6 -121.30(13) 3
N6 B1 N4 N3 -58.70(13) .
N6 B1 N4 N3 58.70(13) 3
N4 N3 C4 C5 0.000(2) .
Ti1 N3 C4 C5 180.000(1) .
N4 N3 C4 C3 180.000(2) .
Ti1 N3 C4 C3 0.000(2) .
N3 C4 C5 C6 0.000(2) .
C3 C4 C5 C6 180.000(2) .
C9 N5 N6 C11 0.13(18) .
Ti1 N5 N6 C11 180.00(11) .
C9 N5 N6 B1 179.13(16) .
Ti1 N5 N6 B1 -1.0(2) .
N4 B1 N6 C11 -122.10(19) .
N6 B1 N6 C11 119.22(18) 3
N4 B1 N6 N5 59.1(2) .
N6 B1 N6 N5 -59.6(2) 3
N3 N4 C6 C5 0.000(2) .
B1 N4 C6 C5 180.000(2) .
N3 N4 C6 C7 180.000(2) .
B1 N4 C6 C7 0.000(2) .
C4 C5 C6 N4 0.000(2) .
C4 C5 C6 C7 180.000(2) .
N6 N5 C9 C10 0.03(19) .
Ti1 N5 C9 C10 -179.80(13) .
N6 N5 C9 C8 -179.46(17) .
Ti1 N5 C9 C8 0.7(3) .
N5 C9 C10 C11 -0.2(2) .
C8 C9 C10 C11 179.28(19) .
N5 N6 C11 C10 -0.25(19) .
B1 N6 C11 C10 -179.13(17) .
N5 N6 C11 C12 -179.69(16) .
B1 N6 C11 C12 1.4(3) .
C9 C10 C11 N6 0.3(2) .
C9 C10 C11 C12 179.67(18) .
C17 N7 C13 C14 59.06(13) 3
C17 N7 C13 C14 -59.07(13) .
C15 N7 C13 C14 180.000(0) .
C17 N7 C15 C16 -58.64(13) 3
C17 N7 C15 C16 58.64(13) .
C13 N7 C15 C16 180.000(0) .
C17 N7 C17 C18 -179.01(16) 3
C15 N7 C17 C18 60.4(3) .
C13 N7 C17 C18 -57.2(2) .
